data_4133536
loop_
_publ_author_name
'Zhang, Yuteng'
'Gan, Hongmei'
'Qin, Chao'
'Wang, Xinlong'
'Su, Zhongmin'
'Zaworotko, Michael J.'

_publ_section_title
;
 Self-Assembly of Goldberg Polyhedra from a Concave
 [WV<sub>5</sub>O<sub>11</sub>(RCO<sub>2</sub>)<sub>5</sub>(SO<sub>4</sub>)]<sup>3-</sup>
 Building Block with 5-Fold Symmetry.
;
_journal_issue 50
_journal_name_full 'Journal of the American Chemical Society'
_journal_page_first 17365
_journal_page_last 17368
_journal_paper_doi 10.1021/jacs.8b10866
_journal_volume 140
_journal_year 2018
_chemical_formula_sum 'C556 H544 N98 O304 S12 V60 W12'
_chemical_formula_weight 19110.18
_space_group_crystal_system tetragonal
_space_group_IT_number 131
_space_group_name_Hall '-P 4c 2'
_space_group_name_H-M_alt 'P 42/m m c'
_atom_sites_solution_hydrogens geom
_audit_creation_method SHELXL-2018/1
_cell_angle_alpha 90
_cell_angle_beta 90
_cell_angle_gamma 90
_cell_formula_units_Z 2
_cell_length_a 41.174(5)
_cell_length_b 41.174(5)
_cell_length_c 53.404(14)
_cell_measurement_reflns_used 14755
_cell_measurement_temperature 293(2)
_cell_measurement_theta_max 25.150
_cell_measurement_theta_min 2.120
_cell_volume 90536(3)
_computing_cell_refinement 'SAINT+ Ver. 2016.5-0 (Bruker-AXS, 2016)'
_computing_data_collection 'APEX3 Ver. 2016.5-0 (Bruker-AXS, 2016)'
_computing_data_reduction 'SAINT+ Ver. 2016.5-0 (Bruker-AXS, 2016)'
_computing_structure_refinement 'SHELXL-2018/1 (Sheldrick, 2018)'
_computing_structure_solution 'ShelXT (Sheldrick, 2015)'
_diffrn_ambient_temperature 293(2)
_diffrn_measured_fraction_theta_full 0.995
_diffrn_measured_fraction_theta_max 0.995
_diffrn_measurement_device_type 'Bruker APEX II Quazar'
_diffrn_measurement_method '0.5\% \w and 0.5\% \f scans'
_diffrn_radiation_type MoK\a
_diffrn_radiation_wavelength 0.71073
_diffrn_reflns_av_R_equivalents 0.2601
_diffrn_reflns_av_unetI/netI 0.2038
_diffrn_reflns_Laue_measured_fraction_full 0.995
_diffrn_reflns_Laue_measured_fraction_max 0.995
_diffrn_reflns_limit_h_max 48
_diffrn_reflns_limit_h_min -48
_diffrn_reflns_limit_k_max 48
_diffrn_reflns_limit_k_min -49
_diffrn_reflns_limit_l_max 61
_diffrn_reflns_limit_l_min -63
_diffrn_reflns_number 686994
_diffrn_reflns_point_group_measured_fraction_full 0.995
_diffrn_reflns_point_group_measured_fraction_max 0.995
_diffrn_reflns_theta_full 25.150
_diffrn_reflns_theta_max 25.150
_diffrn_reflns_theta_min 2.120
_exptl_absorpt_coefficient_mu 1.105
_exptl_absorpt_correction_T_max 0.82
_exptl_absorpt_correction_T_min 0.78
_exptl_absorpt_correction_type multi-scan
_exptl_absorpt_process_details 'SADABS-2016/2 (Krause et al., 2015) was used for absorption correction.'
_exptl_crystal_colour green
_exptl_crystal_density_diffrn 0.701
_exptl_crystal_description block
_exptl_crystal_F_000 18916
_exptl_crystal_size_max 0.26
_exptl_crystal_size_mid 0.26
_exptl_crystal_size_min 0.24
_refine_diff_density_max 2.838
_refine_diff_density_min -2.748
_refine_diff_density_rms 0.226
_refine_ls_extinction_method none
_refine_ls_goodness_of_fit_ref 1.410
_refine_ls_hydrogen_treatment constr
_refine_ls_matrix_type full
_refine_ls_number_parameters 1097
_refine_ls_number_reflns 42068
_refine_ls_number_restraints 2938
_refine_ls_restrained_S_all 1.406
_refine_ls_R_factor_all 0.3943
_refine_ls_R_factor_gt 0.2105
_refine_ls_shift/su_max 0.001
_refine_ls_shift/su_mean 0.000
_refine_ls_structure_factor_coef Fsqd
_refine_ls_weighting_details 'w=1/[\s^2^(Fo^2^)+(0.2000P)^2^] where P=(Fo^2^+2Fc^2^)/3'
_refine_ls_weighting_scheme calc
_refine_ls_wR_factor_gt 0.4703
_refine_ls_wR_factor_ref 0.5350
_reflns_Friedel_coverage 0.000
_reflns_number_gt 14755
_reflns_number_total 42068
_reflns_threshold_expression 'I > 2\s(I)'
_cod_data_source_file ja8b10866_si_002.cif
_cod_data_source_block GMOP-4
_cod_original_cell_volume 90535(34)
_cod_database_code 4133536
_shelx_shelxl_version_number 2018/1
_shelx_space_group_comment
;
The symmetry employed for this shelxl refinement is uniquely defined
by the following loop, which should always be used as a source of
symmetry information in preference to the above space-group names.
They are only intended as comments.
;

loop_
_space_group_symop_operation_xyz
'x, y, z'
'-x, -y, z'
'-y, x, z+1/2'
'y, -x, z+1/2'
'-x, y, -z'
'x, -y, -z'
'y, x, -z+1/2'
'-y, -x, -z+1/2'
'-x, -y, -z'
'x, y, -z'
'y, -x, -z-1/2'
'-y, x, -z-1/2'
'x, -y, z'
'-x, y, z'
'-y, -x, z-1/2'
'y, x, z-1/2'

loop_
_atom_site_label
_atom_site_type_symbol
_atom_site_fract_x
_atom_site_fract_y
_atom_site_fract_z
_atom_site_U_iso_or_equiv
_atom_site_adp_type
_atom_site_occupancy
_atom_site_site_symmetry_order
_atom_site_calc_flag
_atom_site_refinement_flags_posn
_atom_site_refinement_flags_adp
_atom_site_refinement_flags_occupancy
W1 W 0.40416(3) 0.500000 0.69293(2) 0.0824(5) Uani 1 2 d DS T P
W2 W 0.25100(3) 0.09500(3) 0.500000 0.1023(5) Uani 1 2 d DS T P
V1 V 0.35634(7) 0.45664(7) 0.72411(6) 0.0801(10) Uani 1 1 d D . .
V2 V 0.39877(7) 0.42985(8) 0.66957(6) 0.0813(10) Uani 1 1 d D . .
V3 V 0.42614(11) 0.500000 0.63666(9) 0.0823(14) Uani 1 2 d DS T P
V4 V 0.29185(9) 0.14262(8) 0.53333(7) 0.0972(11) Uani 1 1 d D . .
V5 V 0.17709(14) 0.07406(12) 0.500000 0.1083(17) Uani 1 2 d DS T P
V6 V 0.22058(9) 0.10052(8) 0.44659(7) 0.0965(11) Uani 1 1 d D . .
S1 S 0.3343(3) 0.500000 0.6689(2) 0.169(2) Uani 1 2 d DS TU P
S2 S 0.2061(3) 0.1633(3) 0.500000 0.173(2) Uani 1 2 d DS TU P
O1 O 0.3891(4) 0.5468(4) 0.6998(3) 0.142(3) Uani 1 1 d . U .
O2 O 0.4394(4) 0.500000 0.7088(3) 0.124(5) Uani 1 2 d DS TU P
O3 O 0.0935(3) 0.2737(4) 0.7761(2) 0.150(2) Uani 1 1 d D U .
O4 O 0.3723(5) 0.500000 0.6340(11) 0.153(6) Uani 0.4 2 d DS TU P
O5 O 0.3720(6) 0.500000 0.7223(4) 0.147(3) Uani 1 2 d S TU P
O6 O 0.4634(6) 0.500000 0.6300(4) 0.147(6) Uani 1 2 d S TU P
O7 O 0.4184(4) 0.4702(4) 0.6639(3) 0.138(3) Uani 1 1 d . U .
O8 O 0.3902(3) 0.4258(3) 0.63180(15) 0.130(3) Uani 1 1 d D U .
O9 O 0.4262(4) 0.4047(3) 0.6737(3) 0.115(4) Uani 1 1 d . U .
O10 O 0.2967(7) 0.500000 0.6526(6) 0.197(7) Uani 1 2 d S TU P
O11 O 0.3296(9) 0.5242(9) 0.6920(6) 0.151(3) Uani 0.4 1 d D U P
O12 O 0.3553(7) 0.5402(9) 0.6600(7) 0.149(3) Uani 0.4 1 d . U P
O13 O 0.3687(4) 0.4386(4) 0.7495(3) 0.135(5) Uani 1 1 d . U .
O14 O 0.3594(3) 0.4036(3) 0.6734(3) 0.136(3) Uani 1 1 d D U .
O15 O 0.3330(3) 0.4198(3) 0.7071(3) 0.137(2) Uani 1 1 d D U .
O16 O 0.3138(2) 0.4742(2) 0.7327(3) 0.151(3) Uani 1 1 d D U .
O17 O 0.4083(3) 0.5320(3) 0.6130(2) 0.143(3) Uani 1 1 d D U .
O18 O 0.2281(4) 0.0733(3) 0.4267(3) 0.128(4) Uani 1 1 d . U .
O19 O 0.2259(4) 0.1419(3) 0.4262(3) 0.147(3) Uani 1 1 d D U .
O20 O 0.2124(4) 0.0809(4) 0.4774(3) 0.149(2) Uani 1 1 d . U .
O21 O 0.1810(15) 0.1276(5) 0.500000 0.155(3) Uani 0.4 2 d DS TU P
O22 O 0.2047(10) 0.1434(7) 0.4679(7) 0.154(2) Uani 0.4 1 d D U P
O23 O 0.2725(5) 0.0602(4) 0.500000 0.165(7) Uani 1 2 d DS TU P
O24 O 0.2237(3) 0.1409(3) 0.500000 0.152(3) Uani 1 2 d DS TU P
O25 O 0.2909(6) 0.1265(6) 0.500000 0.146(3) Uani 1 2 d S TU P
O26 O 0.2606(4) 0.1085(4) 0.5348(3) 0.147(2) Uani 1 1 d . U .
O27 O 0.2482(6) 0.1671(9) 0.4817(7) 0.153(2) Uani 0.4 1 d D U P
O28 O 0.1948(12) 0.1972(7) 0.500000 0.158(3) Uani 0.5 2 d DS TU P
O29 O 0.1705(6) 0.1653(12) 0.500000 0.157(3) Uani 0.5 2 d DS TU P
O30 O 0.3044(3) 0.1866(3) 0.51999(15) 0.146(3) Uani 1 1 d D U .
O31 O 0.2704(4) 0.1670(3) 0.5611(2) 0.141(3) Uani 1 1 d D U .
O32 O 0.1670(6) 0.0348(5) 0.500000 0.149(7) Uani 1 2 d S TU P
O33 O 0.1466(3) 0.0924(4) 0.4749(3) 0.152(3) Uani 1 1 d D U .
O34 O 0.1727(3) 0.1082(4) 0.4428(3) 0.150(2) Uani 1 1 d D U .
O50 O 0.0790(3) 0.2292(3) 0.7556(3) 0.148(3) Uani 1 1 d D U .
O51 O 0.3239(4) 0.1292(4) 0.5459(3) 0.153(5) Uani 1 1 d . U .
O52 O 0.3619(3) 0.500000 0.6715(3) 0.148(3) Uani 1 2 d DS TU P
N1 N 0.1546(4) 0.47083(18) 0.7776(3) 0.163(8) Uani 1 1 d D U .
N2 N 0.3726(4) 0.6075(4) 0.500000 0.165(11) Uani 1 2 d S TU P
N3 N 0.3549(3) 0.6551(4) 0.52224(15) 0.164(8) Uani 1 1 d . U .
N7 N 0.000000 0.1257(4) 0.4183(3) 0.201(16) Uani 1 2 d DS T P
N8 N 0.02910(17) 0.1443(3) 0.3822(3) 0.182(10) Uani 1 1 d D . .
N9 N 0.1079(4) 0.500000 0.7926(4) 0.158(11) Uani 1 2 d DS T P
C1 C 0.2991(4) 0.500000 0.7367(3) 0.151(3) Uani 1 2 d DS TU P
C2 C 0.2661(3) 0.500000 0.7455(2) 0.153(4) Uani 1 2 d DS TU P
C3 C 0.2485(3) 0.4712(2) 0.7501(3) 0.154(3) Uani 1 1 d D U .
H3 H 0.258705 0.451431 0.747210 0.185 Uiso 1 1 calc R U .
C4 C 0.2174(4) 0.4711(2) 0.7584(4) 0.154(4) Uani 1 1 d D U .
H4 H 0.206878 0.451426 0.761179 0.184 Uiso 1 1 calc R U .
C5 C 0.2014(4) 0.500000 0.7629(4) 0.156(4) Uani 1 2 d DS TU P
C6 C 0.1700(5) 0.500000 0.7725(3) 0.158(4) Uani 1 2 d DS TU P
C8 C 0.1234(4) 0.47089(18) 0.7879(3) 0.159(3) Uani 1 1 d D U .
C9 C 0.0854(4) 0.1017(5) 0.4513(3) 0.153(3) Uani 1 1 d D U .
H9 H 0.085116 0.090981 0.466661 0.183 Uiso 1 1 calc R U .
C10 C 0.3962(2) 0.5598(3) 0.6116(3) 0.144(3) Uani 1 1 d D U .
C11 C 0.3892(3) 0.5761(3) 0.5890(2) 0.142(3) Uani 1 1 d D U .
C12 C 0.3776(5) 0.6082(4) 0.5881(3) 0.144(3) Uani 1 1 d D U .
H12 H 0.375311 0.619582 0.603033 0.173 Uiso 1 1 calc R U .
C13 C 0.3694(5) 0.6233(4) 0.5663(3) 0.145(3) Uani 1 1 d D U .
H13 H 0.361540 0.644492 0.566441 0.174 Uiso 1 1 calc R U .
C14 C 0.3730(4) 0.6066(4) 0.5437(3) 0.142(3) Uani 1 1 d D U .
C15 C 0.3883(5) 0.5773(4) 0.5439(3) 0.143(3) Uani 1 1 d D U .
H15 H 0.395554 0.568177 0.528979 0.171 Uiso 1 1 calc R U .
C16 C 0.3930(5) 0.5611(4) 0.5660(3) 0.144(3) Uani 1 1 d D U .
H16 H 0.398904 0.539267 0.565508 0.172 Uiso 1 1 calc R U .
C18 C 0.3664(3) 0.6237(4) 0.52233(12) 0.145(3) Uani 1 1 d . U .
C19 C 0.000000 0.1506(5) 0.3702(3) 0.153(5) Uani 1 2 d DS TU P
C20 C 0.3487(5) 0.6708(4) 0.500000 0.145(5) Uani 1 2 d S TU P
C21 C 0.3367(4) 0.3998(4) 0.6886(3) 0.137(3) Uani 1 1 d D U .
C22 C 0.3098(3) 0.3755(3) 0.6850(2) 0.137(3) Uani 1 1 d DG U .
C23 C 0.3123(3) 0.3556(3) 0.6643(2) 0.138(3) Uani 1 1 d DG U .
H23 H 0.329834 0.357818 0.653393 0.166 Uiso 1 1 calc R U .
C24 C 0.2888(4) 0.3325(3) 0.6598(2) 0.139(3) Uani 1 1 d DG U .
H24 H 0.290558 0.319025 0.645880 0.167 Uiso 1 1 calc R U .
C25 C 0.2628(3) 0.3294(3) 0.6758(3) 0.138(3) Uani 1 1 d DG U .
C26 C 0.2604(3) 0.3493(4) 0.6965(3) 0.139(3) Uani 1 1 d DG U .
H26 H 0.242880 0.347141 0.707338 0.166 Uiso 1 1 calc R U .
C27 C 0.2838(3) 0.3725(3) 0.7010(2) 0.139(3) Uani 1 1 d DG U .
H27 H 0.282064 0.385997 0.714921 0.166 Uiso 1 1 calc R U .
C29 C 0.02896(17) 0.1321(4) 0.4063(3) 0.154(3) Uani 1 1 d D U .
C32 C 0.1953(3) 0.2737(3) 0.6879(2) 0.141(3) Uani 1 1 d DG U .
N4 N 0.2456(3) 0.2814(4) 0.6543(2) 0.143(7) Uani 1 1 d DG . .
N5 N 0.1992(3) 0.2518(3) 0.6686(3) 0.138(7) Uani 1 1 d DG . .
N6 N 0.2165(3) 0.2995(3) 0.6904(2) 0.133(7) Uani 1 1 d DG . .
C28 C 0.2416(3) 0.3033(3) 0.6735(3) 0.138(2) Uani 1 1 d DG U .
C30 C 0.2244(4) 0.2556(3) 0.6517(2) 0.138(3) Uani 1 1 d DG U .
C34 C 0.1704(3) 0.2696(4) 0.7047(2) 0.140(3) Uani 1 1 d DG U .
C35 C 0.1496(4) 0.2433(3) 0.7026(2) 0.144(3) Uani 1 1 d DG U .
H35 H 0.152046 0.228692 0.689459 0.173 Uiso 1 1 calc R U .
C36 C 0.1250(3) 0.2388(3) 0.7201(3) 0.145(3) Uani 1 1 d DG U .
H36 H 0.111108 0.221052 0.718700 0.174 Uiso 1 1 calc R U .
C37 C 0.1211(3) 0.2605(4) 0.7398(2) 0.144(3) Uani 1 1 d DG U .
C38 C 0.1418(4) 0.2870(3) 0.7419(2) 0.144(3) Uani 1 1 d DG U .
H38 H 0.139119 0.301756 0.754918 0.173 Uiso 1 1 calc R U .
C39 C 0.1665(3) 0.2916(3) 0.7244(3) 0.144(3) Uani 1 1 d DG U .
H39 H 0.180354 0.309350 0.725809 0.173 Uiso 1 1 calc R U .
C40 C 0.0962(4) 0.2541(5) 0.7589(3) 0.148(3) Uani 1 1 d D U .
C44 C 0.2413(4) 0.1898(3) 0.5952(2) 0.139(3) Uani 1 1 d DG U .
C7 C 0.2635(3) 0.2140(3) 0.5997(3) 0.139(3) Uani 1 1 d DG U .
H7 H 0.282408 0.215103 0.590199 0.166 Uiso 1 1 calc R U .
C41 C 0.2299(4) 0.2349(3) 0.6321(2) 0.139(3) Uani 1 1 d DG U .
C42 C 0.2578(4) 0.2366(3) 0.6182(3) 0.140(3) Uani 1 1 d DG U .
H42 H 0.272914 0.252964 0.621171 0.169 Uiso 1 1 calc R U .
C45 C 0.2133(3) 0.1882(3) 0.6091(3) 0.141(3) Uani 1 1 d DG U .
H45 H 0.198235 0.171859 0.606060 0.169 Uiso 1 1 calc R U .
C46 C 0.2075(3) 0.2107(4) 0.6277(3) 0.140(3) Uani 1 1 d DG U .
H46 H 0.188605 0.209635 0.637118 0.168 Uiso 1 1 calc R U .
C47 C 0.2465(6) 0.1649(5) 0.5753(4) 0.139(3) Uani 1 1 d D U .
C48 C 0.3089(3) 0.2018(4) 0.500000 0.148(3) Uani 1 2 d DS TU P
C49 C 0.3178(8) 0.2335(4) 0.500000 0.146(4) Uani 1 2 d DS TU P
C50 C 0.3237(6) 0.2498(4) 0.47779(14) 0.148(4) Uani 1 1 d D U .
H50 H 0.322147 0.238702 0.462663 0.177 Uiso 1 1 calc R U .
C51 C 0.3319(6) 0.2822(4) 0.47782(15) 0.147(4) Uani 1 1 d D U .
H51 H 0.333413 0.293333 0.462695 0.177 Uiso 1 1 calc R U .
C52 C 0.3378(6) 0.2987(4) 0.500000 0.147(5) Uani 1 2 d DS TU P
C53 C 0.1464(5) 0.1017(6) 0.4527(4) 0.153(3) Uani 1 1 d D U .
C54 C 0.1145(3) 0.1097(4) 0.4404(3) 0.152(3) Uani 1 1 d D U .
C55 C 0.1144(3) 0.1244(6) 0.4169(3) 0.154(3) Uani 1 1 d D U .
H55 H 0.133947 0.128832 0.408957 0.185 Uiso 1 1 calc R U .
C56 C 0.0856(4) 0.1325(4) 0.4053(3) 0.155(3) Uani 1 1 d D U .
H56 H 0.085749 0.142156 0.389600 0.186 Uiso 1 1 calc R U .
C57 C 0.0566(3) 0.1260(4) 0.4174(3) 0.154(3) Uani 1 1 d D U .
C58 C 0.0570(4) 0.1095(5) 0.4398(4) 0.155(3) Uani 1 1 d D U .
H58 H 0.037398 0.103542 0.447242 0.186 Uiso 1 1 calc R U .
W3 W 0.000000 0.24863(4) 0.81223(2) 0.1141(6) Uani 1 2 d DS T P
V7 V 0.06928(9) 0.27867(10) 0.80764(6) 0.1044(12) Uani 1 1 d D . .
V8 V 0.000000 0.32102(14) 0.82999(9) 0.1061(17) Uani 1 2 d DS T P
V9 V -0.04348(9) 0.20799(9) 0.77541(7) 0.1036(12) Uani 1 1 d D . .
S3 S 0.000000 0.3048(3) 0.7707(3) 0.181(2) Uani 1 2 d DS TU P
O35 O -0.0576(4) 0.1746(5) 0.7851(3) 0.162(5) Uani 1 1 d . U .
O36 O -0.0494(3) 0.2392(3) 0.8001(3) 0.156(3) Uani 1 1 d D U .
O37 O 0.000000 0.2089(6) 0.7878(4) 0.155(3) Uani 1 2 d S TU P
O38 O 0.000000 0.2286(5) 0.8399(3) 0.162(7) Uani 1 2 d DS TU P
O39 O 0.000000 0.3270(7) 0.8651(3) 0.184(8) Uani 1 2 d DS TU P
O40 O 0.0956(4) 0.2717(4) 0.8307(3) 0.155(5) Uani 1 1 d D U .
O41 O 0.0310(4) 0.2881(4) 0.8233(3) 0.163(3) Uani 1 1 d . U .
O42 O 0.0732(4) 0.3257(3) 0.8037(3) 0.161(3) Uani 1 1 d D U .
O43 O -0.0320(4) 0.3528(4) 0.8188(3) 0.171(3) Uani 1 1 d D U .
O44 O 0.000000 0.2751(3) 0.7759(2) 0.161(3) Uani 1 2 d DS TU P
O45 O 0.0435(4) 0.2973(4) 0.7740(3) 0.168(2) Uani 1 1 d D U .
O46 O 0.000000 0.3314(5) 0.7895(3) 0.171(3) Uani 1 2 d DS TU P
O47 O 0.000000 0.3223(7) 0.7454(4) 0.210(7) Uani 1 2 d DS TU P
O48 O -0.0279(3) 0.1950(4) 0.7413(2) 0.154(3) Uani 1 1 d D U .
C64 C 0.000000 0.1925(8) 0.7320(5) 0.157(4) Uani 1 2 d DS TU P
C65 C 0.000000 0.1813(5) 0.7053(4) 0.156(4) Uani 1 2 d DS TU P
C66 C 0.0293(2) 0.1762(5) 0.6930(3) 0.159(4) Uani 1 1 d D U .
H66 H 0.048873 0.180356 0.701165 0.191 Uiso 1 1 calc R U .
C67 C 0.0292(2) 0.1650(6) 0.6686(4) 0.157(4) Uani 1 1 d D U .
H67 H 0.048465 0.158595 0.660984 0.188 Uiso 1 1 calc R U .
C68 C 0.000000 0.1634(7) 0.6556(4) 0.158(5) Uani 1 2 d DS TU P
C75 C -0.0591(5) 0.3522(4) 0.8079(4) 0.171(4) Uani 1 1 d . U .
C69 C 0.0757(4) 0.3827(3) 0.8033(3) 0.158(3) Uani 1 1 d D U .
C70 C 0.0607(4) 0.4124(4) 0.8092(4) 0.160(3) Uani 1 1 d D U .
H70 H 0.040183 0.412789 0.816421 0.192 Uiso 1 1 calc R U .
C71 C 0.0771(5) 0.4411(4) 0.8042(4) 0.160(3) Uani 1 1 d D U .
H71 H 0.067178 0.460802 0.807805 0.192 Uiso 1 1 calc R U .
C72 C 0.1075(5) 0.4410(4) 0.7940(5) 0.159(3) Uani 1 1 d D U .
C73 C 0.1226(4) 0.4116(5) 0.7885(5) 0.159(3) Uani 1 1 d D U .
H73 H 0.142720 0.411476 0.780492 0.191 Uiso 1 1 calc R U .
C74 C 0.1079(4) 0.3828(4) 0.7948(5) 0.160(3) Uani 1 1 d D U .
H74 H 0.119316 0.363392 0.793461 0.192 Uiso 1 1 calc R U .

loop_
_atom_site_aniso_label
_atom_site_aniso_U_11
_atom_site_aniso_U_22
_atom_site_aniso_U_33
_atom_site_aniso_U_23
_atom_site_aniso_U_13
_atom_site_aniso_U_12
W1 0.0641(8) 0.0729(8) 0.1100(10) 0.000 -0.0419(7) 0.000
W2 0.1176(11) 0.0467(7) 0.1427(12) 0.000 0.000 0.0187(7)
V1 0.077(2) 0.080(2) 0.084(2) -0.0080(18) -0.0270(18) -0.0181(18)
V2 0.067(2) 0.076(2) 0.101(2) -0.0029(19) -0.0217(18) -0.0139(18)
V3 0.065(3) 0.066(3) 0.116(4) 0.000 0.004(3) 0.000
V4 0.100(3) 0.073(2) 0.119(3) 0.011(2) -0.011(2) 0.004(2)
V5 0.124(5) 0.078(4) 0.123(4) 0.000 0.000 -0.012(3)
V6 0.117(3) 0.060(2) 0.113(3) -0.004(2) 0.005(2) 0.006(2)
S1 0.167(5) 0.162(5) 0.176(5) 0.000 -0.013(5) 0.000
S2 0.170(5) 0.164(5) 0.186(5) 0.000 0.000 0.011(4)
O1 0.138(6) 0.134(6) 0.156(6) -0.002(4) -0.019(5) 0.002(4)
O2 0.151(12) 0.086(10) 0.135(11) 0.000 0.018(11) 0.000
O3 0.149(5) 0.153(5) 0.147(5) -0.002(4) 0.009(4) -0.014(4)
O4 0.151(10) 0.147(10) 0.161(10) 0.000 -0.016(10) 0.000
O5 0.145(5) 0.140(5) 0.156(5) 0.000 -0.012(5) 0.000
O6 0.144(14) 0.134(13) 0.163(13) 0.000 0.018(12) 0.000
O7 0.143(5) 0.130(5) 0.141(5) -0.012(4) -0.018(5) -0.009(4)
O8 0.132(7) 0.127(7) 0.131(7) -0.016(6) -0.014(6) -0.023(6)
O9 0.138(10) 0.085(8) 0.120(9) -0.011(7) -0.017(8) 0.014(8)
O10 0.175(12) 0.204(13) 0.212(13) 0.000 -0.033(12) 0.000
O11 0.148(5) 0.144(5) 0.160(5) -0.006(4) -0.015(5) -0.002(4)
O12 0.153(5) 0.142(5) 0.152(5) -0.003(4) -0.017(5) 0.007(4)
O13 0.161(11) 0.132(10) 0.112(9) -0.025(9) -0.002(9) -0.012(9)
O14 0.140(5) 0.135(5) 0.135(5) -0.024(4) -0.008(4) -0.033(4)
O15 0.138(5) 0.135(5) 0.139(5) -0.024(4) -0.003(4) -0.033(4)
O16 0.148(5) 0.143(5) 0.163(5) -0.005(4) -0.008(5) -0.009(4)
O17 0.165(6) 0.133(6) 0.132(5) -0.007(5) -0.012(5) 0.021(5)
O18 0.134(10) 0.107(9) 0.144(10) -0.003(8) -0.008(9) 0.012(8)
O19 0.143(6) 0.138(6) 0.160(6) 0.007(5) -0.006(5) 0.013(5)
O20 0.145(5) 0.140(5) 0.162(5) 0.002(4) -0.001(4) 0.016(4)
O21 0.151(5) 0.148(5) 0.167(5) 0.000 0.000 0.012(4)
O22 0.149(5) 0.146(5) 0.166(5) 0.003(3) -0.003(3) 0.012(4)
O23 0.154(14) 0.188(15) 0.152(13) 0.000 0.000 -0.010(13)
O24 0.150(5) 0.139(5) 0.166(5) 0.000 0.000 0.020(4)
O25 0.149(5) 0.137(5) 0.153(5) 0.000 0.000 0.006(5)
O26 0.150(5) 0.137(5) 0.154(5) 0.000(4) -0.001(4) 0.005(4)
O27 0.152(5) 0.144(5) 0.163(5) 0.001(3) -0.001(3) 0.009(4)
O28 0.155(6) 0.146(6) 0.172(6) 0.000 0.000 0.014(5)
O29 0.151(5) 0.151(5) 0.169(5) 0.000 0.000 0.012(5)
O30 0.153(5) 0.135(5) 0.149(5) -0.003(4) 0.001(4) -0.003(5)
O31 0.146(5) 0.132(5) 0.144(5) -0.007(4) 0.007(4) -0.010(5)
O32 0.185(16) 0.123(14) 0.140(14) 0.000 0.000 -0.010(13)
O33 0.145(5) 0.152(5) 0.160(5) 0.006(4) -0.003(4) 0.010(4)
O34 0.145(5) 0.148(5) 0.158(5) 0.010(4) -0.004(4) 0.013(4)
O50 0.145(5) 0.153(5) 0.146(5) -0.005(5) 0.010(4) -0.018(4)
O51 0.140(10) 0.149(10) 0.169(11) 0.025(9) -0.035(9) 0.012(9)
O52 0.142(6) 0.144(5) 0.159(5) 0.000 -0.022(5) 0.000
N1 0.152(11) 0.146(11) 0.189(11) 0.001(9) 0.012(9) 0.010(8)
N2 0.180(14) 0.161(14) 0.153(14) 0.000 0.000 0.005(9)
N3 0.179(11) 0.157(11) 0.155(11) -0.002(8) 0.001(9) 0.028(9)
N7 0.09(2) 0.35(5) 0.16(3) 0.02(3) 0.000 0.000
N8 0.150(19) 0.24(3) 0.156(19) 0.083(18) -0.034(15) -0.010(18)
N9 0.11(2) 0.13(3) 0.23(3) 0.000 0.01(2) 0.000
C1 0.145(6) 0.143(6) 0.164(6) 0.000 -0.003(6) 0.000
C2 0.146(7) 0.144(7) 0.167(6) 0.000 0.002(6) 0.000
C3 0.148(6) 0.144(6) 0.170(6) -0.001(4) 0.005(6) -0.002(4)
C4 0.144(7) 0.145(7) 0.172(6) -0.001(5) 0.008(6) 0.002(5)
C5 0.148(7) 0.146(7) 0.174(7) 0.000 0.012(6) 0.000
C6 0.149(7) 0.148(7) 0.177(6) 0.000 0.016(6) 0.000
C8 0.152(6) 0.149(6) 0.177(6) 0.003(5) 0.022(6) -0.003(5)
C9 0.143(6) 0.159(5) 0.157(6) 0.013(5) -0.003(4) 0.010(5)
C10 0.169(6) 0.133(6) 0.129(6) -0.001(5) -0.010(5) 0.028(5)
C11 0.173(6) 0.130(6) 0.123(6) 0.001(5) -0.009(6) 0.033(6)
C12 0.175(6) 0.132(6) 0.125(6) -0.002(5) -0.008(5) 0.032(6)
C13 0.177(7) 0.132(7) 0.125(6) 0.002(5) -0.009(6) 0.035(6)
C14 0.178(7) 0.129(7) 0.120(6) 0.000(5) -0.006(5) 0.034(6)
C15 0.176(7) 0.130(7) 0.123(6) -0.001(5) -0.007(6) 0.035(6)
C16 0.174(6) 0.131(6) 0.125(6) -0.003(5) -0.009(5) 0.034(6)
C18 0.179(7) 0.132(7) 0.124(7) -0.001(5) -0.007(5) 0.035(6)
C19 0.138(9) 0.166(9) 0.154(9) 0.018(8) 0.000 0.000
C20 0.178(9) 0.132(9) 0.123(9) 0.000 0.000 0.039(9)
C21 0.139(5) 0.137(5) 0.137(5) -0.028(5) 0.001(5) -0.039(5)
C22 0.140(5) 0.135(5) 0.136(5) -0.029(5) 0.001(5) -0.039(5)
C23 0.140(5) 0.138(5) 0.137(5) -0.028(5) 0.002(5) -0.039(5)
C24 0.141(5) 0.139(5) 0.137(5) -0.029(5) 0.004(5) -0.041(5)
C25 0.139(5) 0.138(5) 0.138(5) -0.028(5) 0.006(5) -0.038(5)
C26 0.141(5) 0.138(5) 0.137(5) -0.030(5) 0.002(5) -0.040(5)
C27 0.140(5) 0.138(5) 0.138(5) -0.028(5) 0.002(5) -0.039(5)
C29 0.142(7) 0.164(6) 0.157(7) 0.015(6) -0.002(5) 0.008(5)
C32 0.140(5) 0.141(5) 0.141(5) -0.019(4) 0.012(4) -0.029(4)
N4 0.178(19) 0.132(17) 0.118(15) -0.030(13) 0.031(13) -0.008(14)
N5 0.157(18) 0.125(16) 0.133(15) -0.045(12) 0.034(14) -0.034(13)
N6 0.125(15) 0.137(16) 0.136(15) -0.012(12) 0.018(12) -0.080(13)
C28 0.139(5) 0.138(5) 0.138(5) -0.024(4) 0.008(4) -0.037(4)
C30 0.139(5) 0.136(5) 0.139(5) -0.020(4) 0.013(4) -0.031(4)
C34 0.140(5) 0.142(5) 0.138(5) -0.016(5) 0.013(5) -0.033(5)
C35 0.143(5) 0.146(5) 0.142(5) -0.014(5) 0.011(5) -0.028(5)
C36 0.143(5) 0.148(5) 0.143(5) -0.012(5) 0.013(4) -0.026(5)
C37 0.143(5) 0.147(5) 0.141(5) -0.010(5) 0.012(5) -0.024(5)
C38 0.144(5) 0.146(5) 0.142(5) -0.013(5) 0.012(4) -0.025(5)
C39 0.143(5) 0.145(5) 0.144(5) -0.015(5) 0.013(5) -0.026(5)
C40 0.146(5) 0.152(5) 0.145(5) -0.006(5) 0.012(5) -0.021(5)
C44 0.141(6) 0.135(5) 0.141(6) -0.014(5) 0.017(5) -0.023(5)
C7 0.141(5) 0.134(5) 0.141(5) -0.016(5) 0.014(5) -0.024(5)
C41 0.140(5) 0.136(5) 0.141(5) -0.017(5) 0.014(5) -0.028(5)
C42 0.143(6) 0.136(5) 0.143(6) -0.015(5) 0.017(5) -0.023(5)
C45 0.144(5) 0.135(5) 0.144(5) -0.015(5) 0.014(5) -0.024(5)
C46 0.142(6) 0.135(6) 0.144(6) -0.017(5) 0.016(5) -0.025(5)
C47 0.142(5) 0.133(5) 0.143(5) -0.013(5) 0.012(5) -0.019(5)
C48 0.157(6) 0.137(6) 0.149(6) 0.000 0.000 -0.001(6)
C49 0.160(7) 0.133(7) 0.144(7) 0.000 0.000 -0.007(7)
C50 0.163(7) 0.135(7) 0.145(7) 0.000(5) 0.002(5) -0.008(7)
C51 0.164(8) 0.134(8) 0.144(8) -0.002(5) 0.001(5) -0.009(7)
C52 0.163(8) 0.134(8) 0.144(9) 0.000 0.000 -0.009(8)
C53 0.145(5) 0.152(5) 0.162(5) 0.009(4) -0.003(4) 0.011(4)
C54 0.142(6) 0.157(5) 0.157(6) 0.013(5) -0.005(5) 0.010(5)
C55 0.144(6) 0.160(5) 0.159(6) 0.012(5) -0.003(4) 0.010(5)
C56 0.142(6) 0.163(6) 0.159(6) 0.013(5) -0.006(5) 0.010(5)
C57 0.141(6) 0.165(6) 0.155(6) 0.017(5) -0.004(5) 0.007(5)
C58 0.143(6) 0.163(6) 0.159(6) 0.016(5) -0.002(5) 0.009(5)
W3 0.1239(12) 0.1272(13) 0.0911(10) 0.0589(9) 0.000 0.000
V7 0.097(3) 0.127(3) 0.090(3) 0.019(2) -0.006(2) 0.006(2)
V8 0.092(4) 0.147(5) 0.079(3) -0.008(3) 0.000 0.000
V9 0.109(3) 0.092(3) 0.109(3) 0.044(2) 0.005(2) -0.004(2)
S3 0.178(5) 0.190(5) 0.175(5) 0.010(4) 0.000 0.000
O35 0.156(11) 0.172(11) 0.158(11) 0.022(10) 0.013(10) 0.005(10)
O36 0.155(6) 0.168(6) 0.147(6) 0.018(6) 0.003(5) -0.002(5)
O37 0.150(6) 0.166(6) 0.149(6) 0.012(6) 0.000 0.000
O38 0.153(14) 0.161(14) 0.171(14) -0.015(13) 0.000 0.000
O39 0.173(16) 0.192(17) 0.187(16) 0.032(15) 0.000 0.000
O40 0.153(11) 0.156(12) 0.155(11) 0.016(10) -0.001(10) 0.028(10)
O41 0.162(5) 0.170(5) 0.157(5) 0.012(5) 0.002(4) -0.005(4)
O42 0.158(5) 0.163(5) 0.162(5) 0.009(4) 0.012(4) -0.003(4)
O43 0.167(6) 0.181(6) 0.164(6) 0.015(6) 0.005(5) -0.001(5)
O44 0.162(5) 0.165(6) 0.157(5) 0.019(5) 0.000 0.000
O45 0.167(5) 0.174(5) 0.165(5) 0.006(4) 0.005(4) -0.004(4)
O46 0.171(5) 0.178(6) 0.164(5) 0.010(5) 0.000 0.000
O47 0.233(14) 0.215(14) 0.182(13) 0.044(13) 0.000 0.000
O48 0.146(7) 0.172(6) 0.144(6) 0.009(6) -0.002(4) 0.003(4)
C64 0.149(8) 0.177(7) 0.145(7) 0.007(7) 0.000 0.000
C65 0.147(8) 0.179(8) 0.143(8) 0.004(8) 0.000 0.000
C66 0.149(8) 0.182(8) 0.147(8) 0.004(7) -0.001(5) 0.001(5)
C67 0.146(9) 0.181(8) 0.143(8) 0.003(8) 0.003(5) 0.000(5)
C68 0.148(9) 0.184(9) 0.142(9) 0.001(9) 0.000 0.000
C75 0.169(7) 0.180(7) 0.163(7) 0.012(7) 0.004(6) 0.002(6)
C69 0.152(6) 0.149(6) 0.172(6) 0.005(6) 0.021(6) -0.003(6)
C70 0.154(6) 0.152(6) 0.174(6) 0.003(5) 0.020(6) -0.005(5)
C71 0.154(7) 0.150(7) 0.176(6) 0.002(6) 0.024(6) -0.005(6)
C72 0.151(6) 0.149(6) 0.177(6) 0.001(5) 0.022(6) -0.005(5)
C73 0.152(7) 0.149(7) 0.177(6) 0.004(6) 0.024(6) -0.004(6)
C74 0.154(6) 0.151(6) 0.175(6) 0.004(5) 0.022(6) -0.004(5)

loop_
_atom_type_symbol
_atom_type_description
_atom_type_scat_dispersion_real
_atom_type_scat_dispersion_imag
_atom_type_scat_source
C C 0.0033 0.0016 'International Tables Vol C Tables 4.2.6.8 and 6.1.1.4'
N N 0.0061 0.0033 'International Tables Vol C Tables 4.2.6.8 and 6.1.1.4'
O O 0.0106 0.0060 'International Tables Vol C Tables 4.2.6.8 and 6.1.1.4'
S S 0.1246 0.1234 'International Tables Vol C Tables 4.2.6.8 and 6.1.1.4'
V V 0.3005 0.5294 'International Tables Vol C Tables 4.2.6.8 and 6.1.1.4'
W W -0.8490 6.8722 'International Tables Vol C Tables 4.2.6.8 and 6.1.1.4'
H H 0.0000 0.0000 'International Tables Vol C Tables 4.2.6.8 and 6.1.1.4'

loop_
_geom_angle_atom_site_label_1
_geom_angle_atom_site_label_2
_geom_angle_atom_site_label_3
_geom_angle
_geom_angle_site_symmetry_1
_geom_angle_site_symmetry_3
O2 W1 O5 99.8(9) . .
O2 W1 O1 99.8(5) . 13_565
O5 W1 O1 70.7(5) . 13_565
O2 W1 O1 99.7(5) . .
O5 W1 O1 70.7(5) . .
O1 W1 O1 139.0(9) 13_565 .
O2 W1 O7 97.7(7) . 13_565
O5 W1 O7 139.3(5) . 13_565
O1 W1 O7 141.0(6) 13_565 13_565
O1 W1 O7 70.4(6) . 13_565
O2 W1 O7 97.7(7) . .
O5 W1 O7 139.3(5) . .
O1 W1 O7 70.4(6) 13_565 .
O1 W1 O7 141.0(6) . .
O7 W1 O7 73.0(9) 13_565 .
O2 W1 O52 177.0(8) . .
O5 W1 O52 83.2(7) . .
O1 W1 O52 81.2(4) 13_565 .
O1 W1 O52 81.2(4) . .
O7 W1 O52 79.9(5) 13_565 .
O7 W1 O52 79.9(5) . .
O2 W1 V1 105.9(6) . .
O5 W1 V1 35.85(16) . .
O1 W1 V1 35.2(5) 13_565 .
O1 W1 V1 104.4(5) . .
O7 W1 V1 156.4(4) 13_565 .
O7 W1 V1 103.9(4) . .
O52 W1 V1 76.6(3) . .
O2 W1 V1 105.9(6) . 13_565
O5 W1 V1 35.85(16) . 13_565
O1 W1 V1 104.4(5) 13_565 13_565
O1 W1 V1 35.2(5) . 13_565
O7 W1 V1 103.9(4) 13_565 13_565
O7 W1 V1 156.4(4) . 13_565
O52 W1 V1 76.6(3) . 13_565
V1 W1 V1 69.39(12) . 13_565
O2 W1 V3 103.6(7) . .
O5 W1 V3 156.6(6) . .
O1 W1 V3 105.0(5) 13_565 .
O1 W1 V3 105.0(5) . .
O7 W1 V3 36.7(4) 13_565 .
O7 W1 V3 36.7(4) . .
O52 W1 V3 73.4(4) . .
V1 W1 V3 133.59(8) . .
V1 W1 V3 133.59(8) 13_565 .
O2 W1 V2 105.1(2) . .
O5 W1 V2 104.9(2) . .
O1 W1 V2 36.1(5) 13_565 .
O1 W1 V2 155.2(4) . .
O7 W1 V2 105.5(4) 13_565 .
O7 W1 V2 34.7(4) . .
O52 W1 V2 73.96(13) . .
V1 W1 V2 69.18(8) . .
V1 W1 V2 133.40(9) 13_565 .
V3 W1 V2 69.00(6) . .
O2 W1 V2 105.1(2) . 13_565
O5 W1 V2 104.9(2) . 13_565
O1 W1 V2 155.1(4) 13_565 13_565
O1 W1 V2 36.1(5) . 13_565
O7 W1 V2 34.7(4) 13_565 13_565
O7 W1 V2 105.5(4) . 13_565
O52 W1 V2 73.96(13) . 13_565
V1 W1 V2 133.40(9) . 13_565
V1 W1 V2 69.18(8) 13_565 13_565
V3 W1 V2 69.00(6) . 13_565
V2 W1 V2 132.63(12) . 13_565
O23 W2 O26 97.7(5) . .
O23 W2 O26 97.7(5) . 10_556
O26 W2 O26 139.7(10) . 10_556
O23 W2 O20 99.4(8) . 10_556
O26 W2 O20 71.7(7) . 10_556
O26 W2 O20 140.9(7) 10_556 10_556
O23 W2 O20 99.4(8) . .
O26 W2 O20 140.9(7) . .
O26 W2 O20 71.7(7) 10_556 .
O20 W2 O20 70.9(9) 10_556 .
O23 W2 O25 96.5(11) . .
O26 W2 O25 70.7(5) . .
O26 W2 O25 70.7(5) 10_556 .
O20 W2 O25 140.7(5) 10_556 .
O20 W2 O25 140.7(5) . .
O23 W2 O24 179.1(9) . .
O26 W2 O24 82.0(5) . .
O26 W2 O24 82.0(5) 10_556 .
O20 W2 O24 81.3(5) 10_556 .
O20 W2 O24 81.3(5) . .
O25 W2 O24 82.5(7) . .
O23 W2 V6 105.8(3) . .
O26 W2 V6 156.5(5) . .
O26 W2 V6 37.1(5) 10_556 .
O20 W2 V6 104.1(5) 10_556 .
O20 W2 V6 35.3(5) . .
O25 W2 V6 105.7(2) . .
O24 W2 V6 74.48(12) . .
O23 W2 V6 105.8(3) . 10_556
O26 W2 V6 37.1(5) . 10_556
O26 W2 V6 156.5(5) 10_556 10_556
O20 W2 V6 35.3(5) 10_556 10_556
O20 W2 V6 104.1(5) . 10_556
O25 W2 V6 105.7(2) . 10_556
O24 W2 V6 74.48(12) . 10_556
V6 W2 V6 131.89(14) . 10_556
O23 W2 V4 104.5(7) . .
O26 W2 V4 35.4(5) . .
O26 W2 V4 104.5(5) 10_556 .
O20 W2 V4 104.8(5) 10_556 .
O20 W2 V4 156.1(4) . .
O25 W2 V4 36.11(18) . .
O24 W2 V4 74.8(3) . .
V6 W2 V4 133.46(9) . .
V6 W2 V4 69.60(9) 10_556 .
O23 W2 V4 104.5(7) . 10_556
O26 W2 V4 104.5(5) . 10_556
O26 W2 V4 35.4(5) 10_556 10_556
O20 W2 V4 156.1(4) 10_556 10_556
O20 W2 V4 104.8(5) . 10_556
O25 W2 V4 36.11(18) . 10_556
O24 W2 V4 74.8(3) . 10_556
V6 W2 V4 69.60(9) . 10_556
V6 W2 V4 133.46(9) 10_556 10_556
V4 W2 V4 69.15(13) . 10_556
O23 W2 V5 105.9(9) . .
O26 W2 V5 105.6(5) . .
O26 W2 V5 105.6(5) 10_556 .
O20 W2 V5 35.7(5) 10_556 .
O20 W2 V5 35.7(5) . .
O25 W2 V5 157.6(6) . .
O24 W2 V5 75.1(3) . .
V6 W2 V5 68.53(7) . .
V6 W2 V5 68.53(7) 10_556 .
V4 W2 V5 133.33(9) . .
V4 W2 V5 133.33(9) 10_556 .
O13 V1 O1 108.4(7) . 13_565
O13 V1 O5 111.3(9) . .
O1 V1 O5 78.0(8) 13_565 .
O13 V1 O16 104.7(7) . .
O1 V1 O16 146.9(6) 13_565 .
O5 V1 O16 88.2(7) . .
O13 V1 O15 100.5(7) . .
O1 V1 O15 88.5(7) 13_565 .
O5 V1 O15 147.9(8) . .
O16 V1 O15 87.6(6) . .
O13 V1 O11 167.4(13) . 13_565
O1 V1 O11 81.3(12) 13_565 13_565
O5 V1 O11 78.1(13) . 13_565
O16 V1 O11 66.3(12) . 13_565
O15 V1 O11 71.1(12) . 13_565
O13 V1 W1 120.3(6) . .
O1 V1 W1 39.2(5) 13_565 .
O5 V1 W1 39.3(7) . .
O16 V1 W1 118.6(3) . .
O15 V1 W1 119.2(4) . .
O11 V1 W1 72.3(11) 13_565 .
O9 V2 O7 107.6(7) . .
O9 V2 O1 111.5(7) . 13_565
O7 V2 O1 77.4(7) . 13_565
O9 V2 O14 102.6(7) . .
O7 V2 O14 149.8(7) . .
O1 V2 O14 91.0(7) 13_565 .
O9 V2 O8 102.1(7) . .
O7 V2 O8 89.3(6) . .
O1 V2 O8 146.1(6) 13_565 .
O14 V2 O8 85.2(6) . .
O9 V2 O12 170.7(12) . 13_565
O7 V2 O12 79.6(11) . 13_565
O1 V2 O12 75.6(11) 13_565 13_565
O14 V2 O12 70.5(12) . 13_565
O8 V2 O12 71.4(11) . 13_565
O9 V2 W1 120.4(5) . .
O7 V2 W1 38.8(5) . .
O1 V2 W1 39.1(5) 13_565 .
O14 V2 W1 121.5(5) . .
O8 V2 W1 118.3(4) . .
O12 V2 W1 69.0(10) 13_565 .
O6 V3 O7 109.3(8) . .
O6 V3 O7 109.3(8) . 13_565
O7 V3 O7 78.9(9) . 13_565
O6 V3 O17 102.6(8) . 13_565
O7 V3 O17 89.8(6) . 13_565
O7 V3 O17 148.0(7) 13_565 13_565
O6 V3 O17 102.6(8) . .
O7 V3 O17 148.0(7) . .
O7 V3 O17 89.8(6) 13_565 .
O17 V3 O17 84.1(8) 13_565 .
O6 V3 O4 163.2(18) . .
O7 V3 O4 83.4(13) . .
O7 V3 O4 83.4(13) 13_565 .
O17 V3 O4 65.5(11) 13_565 .
O17 V3 O4 65.5(11) . .
O6 V3 W1 119.9(9) . .
O7 V3 W1 39.7(5) . .
O7 V3 W1 39.7(5) 13_565 .
O17 V3 W1 120.5(4) 13_565 .
O17 V3 W1 120.5(4) . .
O4 V3 W1 77.0(15) . .
O51 V4 O25 107.0(10) . .
O51 V4 O26 106.8(8) . .
O25 V4 O26 76.5(8) . .
O51 V4 O31 103.2(8) . .
O25 V4 O31 149.7(8) . .
O26 V4 O31 92.4(7) . .
O51 V4 O30 104.5(7) . .
O25 V4 O30 89.4(7) . .
O26 V4 O30 148.3(6) . .
O31 V4 O30 85.7(6) . .
O51 V4 O27 172.9(13) . 10_556
O25 V4 O27 78.6(13) . 10_556
O26 V4 O27 78.5(12) . 10_556
O31 V4 O27 71.5(11) . 10_556
O30 V4 O27 70.8(12) . 10_556
O51 V4 W2 118.1(6) . .
O25 V4 W2 40.4(7) . .
O26 V4 W2 37.0(5) . .
O31 V4 W2 119.9(5) . .
O30 V4 W2 119.9(3) . .
O27 V4 W2 69.1(11) 10_556 .
O32 V5 O20 109.4(8) . .
O32 V5 O20 109.4(8) . 10_556
O20 V5 O20 78.3(10) . 10_556
O32 V5 O33 102.1(8) . .
O20 V5 O33 90.0(7) . .
O20 V5 O33 148.4(7) 10_556 .
O32 V5 O33 102.1(8) . 10_556
O20 V5 O33 148.4(7) . 10_556
O20 V5 O33 90.0(7) 10_556 10_556
O33 V5 O33 84.9(10) . 10_556
O32 V5 O21 169.7(18) . .
O20 V5 O21 78.4(13) . .
O20 V5 O21 78.4(13) 10_556 .
O33 V5 O21 70.5(12) . .
O33 V5 O21 70.5(12) 10_556 .
O32 V5 W2 120.3(9) . .
O20 V5 W2 39.4(5) . .
O20 V5 W2 39.4(5) 10_556 .
O33 V5 W2 120.3(5) . .
O33 V5 W2 120.3(5) 10_556 .
O21 V5 W2 70.0(16) . .
O18 V6 O20 108.8(8) . .
O18 V6 O26 107.3(7) . 10_556
O20 V6 O26 77.1(7) . 10_556
O18 V6 O34 103.8(7) . .
O20 V6 O34 88.8(7) . .
O26 V6 O34 148.6(7) 10_556 .
O18 V6 O19 102.4(7) . .
O20 V6 O19 148.7(7) . .
O26 V6 O19 92.3(7) 10_556 .
O34 V6 O19 85.4(7) . .
O18 V6 O22 168.1(12) . .
O20 V6 O22 80.7(12) . .
O26 V6 O22 81.5(12) 10_556 .
O34 V6 O22 68.5(12) . .
O19 V6 O22 68.6(12) . .
O18 V6 W2 119.1(5) . .
O20 V6 W2 40.1(5) . .
O26 V6 W2 37.7(5) 10_556 .
O34 V6 W2 119.8(5) . .
O19 V6 W2 120.4(5) . .
O22 V6 W2 72.9(11) . .
O52 S1 O11 91.6(16) . 13_565
O52 S1 O11 91.6(16) . .
O11 S1 O11 77(3) 13_565 .
O52 S1 O10 157.5(17) . .
O11 S1 O10 105.9(16) 13_565 .
O11 S1 O10 105.9(16) . .
O52 S1 O12 65.3(12) . .
O11 S1 O12 141.3(19) 13_565 .
O11 S1 O12 73.1(19) . .
O10 S1 O12 105.7(12) . .
O52 S1 O12 65.3(11) . 13_565
O11 S1 O12 73.1(19) 13_565 13_565
O11 S1 O12 141.3(19) . 13_565
O10 S1 O12 105.7(12) . 13_565
O12 S1 O12 118(3) . 13_565
O24 S2 O29 131(2) . .
O24 S2 O28 160(2) . .
O29 S2 O28 68(2) . .
O24 S2 O21 73.2(19) . .
O29 S2 O21 58(2) . .
O28 S2 O21 126(3) . .
O24 S2 O22 71.3(11) . .
O29 S2 O22 89.6(16) . .
O28 S2 O22 113.6(12) . .
O21 S2 O22 68.3(14) . .
O24 S2 O22 71.3(11) . 10_556
O29 S2 O22 89.6(16) . 10_556
O28 S2 O22 113.6(12) . 10_556
O21 S2 O22 68.3(14) . 10_556
O22 S2 O22 129(2) . 10_556
O24 S2 O27 61.6(13) . 10_556
O29 S2 O27 149.7(13) . 10_556
O28 S2 O27 102(2) . 10_556
O21 S2 O27 124.2(19) . 10_556
O22 S2 O27 120.0(17) . 10_556
O22 S2 O27 67.5(17) 10_556 10_556
O24 S2 O27 61.6(13) . .
O29 S2 O27 149.7(13) . .
O28 S2 O27 102(2) . .
O21 S2 O27 124.2(19) . .
O22 S2 O27 67.5(17) . .
O22 S2 O27 120.0(17) 10_556 .
O27 S2 O27 59(2) 10_556 .
V1 O1 V2 140.1(9) 13_565 13_565
V1 O1 W1 105.6(8) 13_565 .
V2 O1 W1 104.8(8) 13_565 .
C40 O3 V7 138.9(13) . .
V1 O5 V1 139.9(13) . 13_565
V1 O5 W1 104.9(7) . .
V1 O5 W1 104.9(7) 13_565 .
V2 O7 V3 139.2(8) . .
V2 O7 W1 106.4(8) . .
V3 O7 W1 103.7(7) . .
C10 O8 V2 140.5(9) 13_565 .
S1 O11 V1 140(2) . 13_565
O52 O12 S1 35.7(7) . .
O52 O12 V2 108.2(16) . 13_565
S1 O12 V2 141(2) . 13_565
C21 O14 V2 139.2(11) . .
C21 O15 V1 140.2(12) . .
C1 O16 V1 142.9(10) . .
C10 O17 V3 143.2(10) . .
C47 O19 V6 136.7(14) 10_556 .
V6 O20 V5 139.3(9) . .
V6 O20 W2 104.6(8) . .
V5 O20 W2 104.9(8) . .
O29 O21 S2 50.6(11) . .
O29 O21 V5 160(4) . .
S2 O21 V5 149(3) . .
S2 O22 V6 144(2) . .
S2 O24 O27 82.7(10) . 10_556
S2 O24 O27 82.7(10) . .
O27 O24 O27 67(3) 10_556 .
S2 O24 W2 172.7(12) . .
O27 O24 W2 103.4(8) 10_556 .
O27 O24 W2 103.4(8) . .
V4 O25 V4 139.0(13) . 10_556
V4 O25 W2 103.4(7) . .
V4 O25 W2 103.4(7) 10_556 .
V4 O26 V6 135.6(9) . 10_556
V4 O26 W2 107.6(8) . .
V6 O26 W2 105.2(8) 10_556 .
O24 O27 S2 35.7(7) . .
O24 O27 V4 112.8(17) . 10_556
S2 O27 V4 148(2) . 10_556
S2 O28 O29 55.8(15) . .
S2 O29 O21 71(2) . .
S2 O29 O28 55.8(15) . .
O21 O29 O28 127(3) . .
C48 O30 V4 142.2(10) . .
C47 O31 V4 140.2(12) . .
C53 O33 V5 139.7(14) . .
C53 O34 V6 141.7(14) . .
C40 O50 V9 133.8(12) . 14
S1 O52 O12 79.0(9) . 13_565
S1 O52 O12 79.0(9) . .
O12 O52 O12 136(2) 13_565 .
S1 O52 W1 153.5(13) . .
O12 O52 W1 108.4(8) 13_565 .
O12 O52 W1 108.4(8) . .
C6 N1 C8 119.8(8) . .
C18 N2 C18 118.3(12) 10_556 .
C20 N3 C18 120.4(8) . .
C29 N7 C29 119.5(9) 14 .
C29 N8 C19 119.7(7) . .
C8 N9 C8 120.5(10) 13_565 .
O16 C1 O16 117.5(16) 13_565 .
O16 C1 C2 121.3(8) 13_565 .
O16 C1 C2 121.3(8) . .
C3 C2 C3 114.2(11) . 13_565
C3 C2 C1 122.9(6) . .
C3 C2 C1 122.9(6) 13_565 .
C4 C3 C2 123.2(9) . .
C3 C4 C5 120.2(9) . .
C4 C5 C4 118.9(14) 13_565 .
C4 C5 C6 120.5(7) 13_565 .
C4 C5 C6 120.5(7) . .
N1 C6 N1 120.3(10) . 13_565
N1 C6 C5 119.9(5) . .
N1 C6 C5 119.9(5) 13_565 .
N9 C8 N1 119.8(8) . .
N9 C8 C72 119.5(13) . .
N1 C8 C72 120.6(13) . .
C58 C9 C54 120.2(12) . .
O17 C10 O8 117.3(13) . 13_565
O17 C10 C11 124.6(12) . .
O8 C10 C11 118.2(12) 13_565 .
C16 C11 C10 121.7(12) . .
C16 C11 C12 115.2(9) . .
C10 C11 C12 123.1(12) . .
C13 C12 C11 122.9(11) . .
C12 C13 C14 119.1(11) . .
C15 C14 C18 123.7(16) . .
C15 C14 C13 118.6(10) . .
C18 C14 C13 116.5(14) . .
C14 C15 C16 120.4(12) . .
C15 C16 C11 122.1(12) . .
C14 C18 N3 123.6(11) . .
C14 C18 N2 115.7(12) . .
N3 C18 N2 120.7(7) . .
N8 C19 N8 120.1(9) . 14
N8 C19 C68 119.9(5) . 5_556
N8 C19 C68 119.9(5) 14 5_556
C52 C20 N3 120.2(6) 13_565 .
C52 C20 N3 120.2(6) 13_565 10_556
N3 C20 N3 119.5(12) . 10_556
O14 C21 O15 120.3(14) . .
O14 C21 C22 123.5(13) . .
O15 C21 C22 115.7(14) . .
C27 C22 C23 120.3 . .
C27 C22 C21 123.5(10) . .
C23 C22 C21 116.2(10) . .
C24 C23 C22 119.7 . .
C23 C24 C25 120.2 . .
C24 C25 C26 119.9 . .
C24 C25 C28 120.4(12) . .
C26 C25 C28 119.0(12) . .
C27 C26 C25 120.2 . .
C22 C27 C26 119.7 . .
C57 C29 N7 120.3(11) . .
C57 C29 N8 119.2(11) . .
N7 C29 N8 120.5(7) . .
N5 C32 C34 119.6(13) . .
N5 C32 N6 120.3 . .
C34 C32 N6 120.1(13) . .
C28 N4 C30 120.1 . .
C32 N5 C30 119.9 . .
C28 N6 C32 119.8 . .
N4 C28 N6 120.2 . .
N4 C28 C25 119.8(12) . .
N6 C28 C25 120.0(12) . .
C41 C30 N4 116.7(14) . .
C41 C30 N5 123.6(14) . .
N4 C30 N5 119.8 . .
C32 C34 C35 120.2(13) . .
C32 C34 C39 119.9(13) . .
C35 C34 C39 119.9 . .
C34 C35 C36 120.0 . .
C37 C36 C35 120.3 . .
C36 C37 C38 119.9 . .
C36 C37 C40 119.3(9) . .
C38 C37 C40 120.8(9) . .
C37 C38 C39 120.0 . .
C38 C39 C34 120.0 . .
O3 C40 O50 126.2(15) . .
O3 C40 C37 117.6(15) . .
O50 C40 C37 116.1(13) . .
C7 C44 C45 120.0 . .
C7 C44 C47 121.7(12) . .
C45 C44 C47 118.3(12) . .
C44 C7 C42 120.2 . .
C30 C41 C42 121.6(13) . .
C30 C41 C46 118.1(13) . .
C42 C41 C46 120.1 . .
C41 C42 C7 119.9 . .
C44 C45 C46 120.1 . .
C45 C46 C41 119.8 . .
O31 C47 O19 122.6(16) . 10_556
O31 C47 C44 120.1(15) . .
O19 C47 C44 117.3(19) 10_556 .
O30 C48 O30 117.1(16) 10_556 .
O30 C48 C49 121.4(8) 10_556 .
O30 C48 C49 121.4(8) . .
C48 C49 C50 120.9(6) . 10_556
C48 C49 C50 120.9(6) . .
C50 C49 C50 118.0(11) 10_556 .
C51 C50 C49 120.8(8) . .
C50 C51 C52 121.2(8) . .
C20 C52 C51 121.3(6) 6_566 .
C20 C52 C51 121.3(6) 6_566 10_556
C51 C52 C51 117.5(12) . 10_556
O34 C53 O33 118.0(18) . .
O34 C53 C54 122.1(16) . .
O33 C53 C54 119.2(15) . .
C9 C54 C55 118.8(10) . .
C9 C54 C53 121.6(13) . .
C55 C54 C53 119.6(13) . .
C56 C55 C54 121.0(12) . .
C55 C56 C57 119.2(12) . .
C29 C57 C58 119.8(14) . .
C29 C57 C56 120.4(14) . .
C58 C57 C56 119.3(10) . .
C9 C58 C57 121.2(12) . .
O38 W3 O37 99.4(11) . .
O38 W3 O41 97.4(8) . .
O37 W3 O41 139.7(6) . .
O38 W3 O41 97.4(8) . 14
O37 W3 O41 139.7(6) . 14
O41 W3 O41 72.8(10) . 14
O38 W3 O36 100.0(5) . 14
O37 W3 O36 71.0(3) . 14
O41 W3 O36 70.2(6) . 14
O41 W3 O36 140.7(6) 14 14
O38 W3 O36 100.0(5) . .
O37 W3 O36 71.0(3) . .
O41 W3 O36 140.7(6) . .
O41 W3 O36 70.2(6) 14 .
O36 W3 O36 139.3(7) 14 .
O38 W3 O44 179.8(9) . .
O37 W3 O44 80.8(7) . .
O41 W3 O44 82.5(5) . .
O41 W3 O44 82.5(5) 14 .
O36 W3 O44 80.1(4) 14 .
O36 W3 O44 80.1(4) . .
O38 W3 V7 105.2(3) . .
O37 W3 V7 105.1(2) . .
O41 W3 V7 34.8(5) . .
O41 W3 V7 105.3(5) 14 .
O36 W3 V7 35.9(3) 14 .
O36 W3 V7 154.8(4) . .
O44 W3 V7 74.76(12) . .
O38 W3 V7 105.2(3) . 14
O37 W3 V7 105.1(2) . 14
O41 W3 V7 105.3(5) . 14
O41 W3 V7 34.8(5) 14 14
O36 W3 V7 154.8(4) 14 14
O36 W3 V7 35.9(3) . 14
O44 W3 V7 74.76(12) . 14
V7 W3 V7 132.30(15) . 14
O38 W3 V8 101.5(8) . .
O37 W3 V8 159.1(7) . .
O41 W3 V8 36.5(5) . .
O41 W3 V8 36.5(5) 14 .
O36 W3 V8 105.1(3) 14 .
O36 W3 V8 105.1(3) . .
O44 W3 V8 78.3(3) . .
V7 W3 V8 69.26(8) . .
V7 W3 V8 69.26(8) 14 .
O38 W3 V9 106.7(7) . .
O37 W3 V9 36.23(19) . .
O41 W3 V9 156.0(5) . .
O41 W3 V9 103.7(5) 14 .
O36 W3 V9 104.6(4) 14 .
O36 W3 V9 35.3(3) . .
O44 W3 V9 73.5(3) . .
V7 W3 V9 133.09(10) . .
V7 W3 V9 68.96(10) 14 .
V8 W3 V9 134.21(9) . .
O38 W3 V9 106.7(7) . 14
O37 W3 V9 36.23(19) . 14
O41 W3 V9 103.7(5) . 14
O41 W3 V9 156.0(5) 14 14
O36 W3 V9 35.3(3) 14 14
O36 W3 V9 104.6(4) . 14
O44 W3 V9 73.5(3) . 14
V7 W3 V9 68.96(10) . 14
V7 W3 V9 133.09(10) 14 14
V8 W3 V9 134.21(9) . 14
V9 W3 V9 69.47(14) . 14
O40 V7 O41 105.1(8) . .
O40 V7 O36 107.2(8) . 14
O41 V7 O36 84.6(7) . 14
O40 V7 O42 101.3(8) . .
O41 V7 O42 84.8(7) . .
O36 V7 O42 151.3(8) 14 .
O40 V7 O3 106.6(7) . .
O41 V7 O3 148.3(7) . .
O36 V7 O3 87.0(6) 14 .
O42 V7 O3 88.2(6) . .
O40 V7 O45 165.4(8) . .
O41 V7 O45 83.4(7) . .
O36 V7 O45 85.1(7) 14 .
O42 V7 O45 67.1(7) . .
O3 V7 O45 65.5(6) . .
O40 V7 W3 118.0(6) . .
O41 V7 W3 42.2(6) . .
O36 V7 W3 43.1(4) 14 .
O42 V7 W3 118.5(5) . .
O3 V7 W3 119.3(4) . .
O45 V7 W3 76.3(5) . .
O39 V8 O41 106.3(8) . .
O39 V8 O41 106.3(8) . 14
O41 V8 O41 84.7(11) . 14
O39 V8 O43 102.4(8) . 14
O41 V8 O43 88.1(7) . 14
O41 V8 O43 151.3(8) 14 14
O39 V8 O43 102.4(8) . .
O41 V8 O43 151.3(8) . .
O41 V8 O43 88.1(7) 14 .
O43 V8 O43 85.0(10) 14 .
O39 V8 O46 161.3(11) . .
O41 V8 O46 87.4(7) . .
O41 V8 O46 87.4(7) 14 .
O43 V8 O46 64.5(7) 14 .
O43 V8 O46 64.5(7) . .
O39 V8 W3 115.2(9) . .
O41 V8 W3 42.4(6) . .
O41 V8 W3 42.4(6) 14 .
O43 V8 W3 123.1(5) 14 .
O43 V8 W3 123.1(5) . .
O46 V8 W3 83.5(6) . .
O35 V9 O36 108.7(8) . .
O35 V9 O37 104.4(10) . .
O36 V9 O37 82.1(8) . .
O35 V9 O48 100.7(8) . .
O36 V9 O48 150.7(7) . .
O37 V9 O48 91.2(8) . .
O35 V9 O50 106.5(8) . 14
O36 V9 O50 88.7(6) . 14
O37 V9 O50 149.1(8) . 14
O48 V9 O50 82.5(6) . 14
O35 V9 W3 117.8(7) . .
O36 V9 W3 42.4(4) . .
O37 V9 W3 40.3(7) . .
O48 V9 W3 121.9(5) . .
O50 V9 W3 120.9(4) 14 .
O44 S3 O46 124.4(15) . .
O44 S3 O47 131.0(18) . .
O46 S3 O47 104.6(16) . .
O44 S3 O45 79.1(7) . 14
O46 S3 O45 93.5(8) . 14
O47 S3 O45 99.6(6) . 14
O44 S3 O45 79.1(7) . .
O46 S3 O45 93.5(8) . .
O47 S3 O45 99.6(6) . .
O45 S3 O45 157.3(13) 14 .
V9 O36 V7 144.6(9) . 14
V9 O36 W3 102.3(6) . .
V7 O36 W3 101.0(6) 14 .
V9 O37 V9 139.3(14) . 14
V9 O37 W3 103.5(8) . .
V9 O37 W3 103.5(8) 14 .
V7 O41 V8 145.1(10) . .
V7 O41 W3 103.0(8) . .
V8 O41 W3 101.1(8) . .
C75 O42 V7 143.5(12) 14 .
C75 O43 V8 136.6(13) . .
S3 O44 W3 132.3(11) . .
S3 O45 V7 127.3(10) . .
S3 O46 V8 121.4(13) . .
C64 O48 V9 132.3(17) . .
O48 C64 O48 133(3) 14 .
O48 C64 C65 113.6(14) 14 .
O48 C64 C65 113.6(14) . .
C66 C65 C66 120.7(14) 14 .
C66 C65 C64 119.6(7) 14 .
C66 C65 C64 119.6(7) . .
C67 C66 C65 119.4(9) . .
C66 C67 C68 119.4(9) . .
C67 C68 C67 119.7(14) . 14
C67 C68 C19 118.9(8) . 10_556
C67 C68 C19 118.9(8) 14 10_556
O43 C75 O42 120.6(15) . 14
O43 C75 C69 118.7(13) . 14
O42 C75 C69 120.3(13) 14 14
C74 C69 C70 119.1(10) . .
C74 C69 C75 120.3(12) . 14
C70 C69 C75 120.4(12) . 14
C71 C70 C69 118.9(11) . .
C72 C71 C70 121.4(11) . .
C71 C72 C73 119.9(10) . .
C71 C72 C8 120.6(18) . .
C73 C72 C8 119.5(17) . .
C74 C73 C72 119.9(11) . .
C73 C74 C69 120.0(11) . .

loop_
_geom_bond_atom_site_label_1
_geom_bond_atom_site_label_2
_geom_bond_distance
_geom_bond_site_symmetry_2
W1 O2 1.680(12) .
W1 O5 2.05(2) .
W1 O1 2.058(16) 13_565
W1 O1 2.058(16) .
W1 O7 2.062(15) 13_565
W1 O7 2.062(15) .
W1 O52 2.084(13) .
W1 V1 3.136(3) .
W1 V1 3.136(3) 13_565
W1 V3 3.138(5) .
W1 V2 3.154(3) .
W1 V2 3.154(3) 13_565
W2 O23 1.684(13) .
W2 O26 1.980(17) .
W2 O26 1.980(17) 10_556
W2 O20 2.078(17) 10_556
W2 O20 2.078(17) .
W2 O25 2.09(2) .
W2 O24 2.199(11) .
W2 V6 3.124(4) .
W2 V6 3.124(4) 10_556
W2 V4 3.137(4) .
W2 V4 3.137(4) 10_556
W2 V5 3.163(6) .
V1 O13 1.628(16) .
V1 O1 1.876(17) 13_565
V1 O5 1.901(9) .
V1 O16 1.949(9) .
V1 O15 2.014(10) .
V1 O11 2.184(18) 13_565
V2 O9 1.548(13) .
V2 O7 1.874(16) .
V2 O1 1.922(17) 13_565
V2 O14 1.959(12) .
V2 O8 2.054(7) .
V2 O12 2.232(18) 13_565
V3 O6 1.57(2) .
V3 O7 1.928(16) .
V3 O7 1.928(16) 13_565
V3 O17 1.967(10) 13_565
V3 O17 1.967(10) .
V3 O4 2.222(19) .
V4 O51 1.578(16) .
V4 O25 1.901(9) .
V4 O26 1.907(17) .
V4 O31 1.995(11) .
V4 O30 2.014(11) .
V4 O27 2.211(10) 10_556
V5 O32 1.67(2) .
V5 O20 1.909(17) .
V5 O20 1.909(17) 10_556
V5 O33 1.985(12) .
V5 O33 1.985(12) 10_556
V5 O21 2.209(19) .
V6 O18 1.577(15) .
V6 O20 1.865(17) .
V6 O26 1.951(17) 10_556
V6 O34 2.008(12) .
V6 O19 2.035(12) .
V6 O22 2.200(11) .
S1 O52 1.145(13) .
S1 O11 1.60(3) 13_565
S1 O11 1.60(3) .
S1 O10 1.77(3) .
S1 O12 1.93(3) .
S1 O12 1.93(3) 13_565
S2 O24 1.174(12) .
S2 O29 1.467(19) .
S2 O28 1.468(19) .
S2 O21 1.80(4) .
S2 O22 1.90(3) .
S2 O22 1.90(3) 10_556
S2 O27 2.00(3) 10_556
S2 O27 2.00(3) .
O3 C40 1.226(15) .
O3 V7 1.971(13) .
O8 C10 1.255(10) 13_565
O12 O52 1.78(4) .
O14 C21 1.247(15) .
O15 C21 1.293(14) .
O16 C1 1.243(8) .
O17 C10 1.252(10) .
O19 C47 1.27(2) 10_556
O21 O29 1.61(5) .
O24 O27 1.77(4) 10_556
O24 O27 1.77(4) .
O28 O29 1.65(5) .
O30 C48 1.252(8) .
O31 C47 1.24(2) .
O33 C53 1.247(15) .
O34 C53 1.231(15) .
O50 C40 1.26(2) .
O50 V9 2.007(13) 14
N1 C6 1.385(9) .
N1 C8 1.398(11) .
N2 C18 1.389(9) 10_556
N2 C18 1.389(9) .
N3 C20 1.375(9) .
N3 C18 1.379(9) .
N7 C29 1.381(8) 14
N7 C29 1.381(8) .
N8 C29 1.381(9) .
N8 C19 1.382(8) .
N9 C8 1.381(9) 13_565
N9 C8 1.381(9) .
C1 C2 1.434(15) .
C2 C3 1.410(9) .
C2 C3 1.410(9) 13_565
C3 C4 1.355(11) .
C4 C5 1.383(10) .
C5 C6 1.39(3) .
C8 C72 1.433(18) .
C9 C58 1.361(12) .
C9 C54 1.375(12) .
C10 C11 1.408(13) .
C11 C16 1.386(11) .
C11 C12 1.408(11) .
C12 C13 1.363(11) .
C13 C14 1.397(14) .
C14 C15 1.362(14) .
C14 C18 1.366(8) .
C15 C16 1.368(11) .
C19 C68 1.48(3) 5_556
C20 C52 1.337(16) 13_565
C21 C22 1.505(14) .
C22 C27 1.377(4) .
C22 C23 1.380(4) .
C23 C24 1.377(4) .
C24 C25 1.378(4) .
C25 C26 1.378(4) .
C25 C28 1.391(14) .
C26 C27 1.377(4) .
C29 C57 1.307(11) .
C32 N5 1.375(4) .
C32 C34 1.377(12) .
C32 N6 1.381(4) .
N4 C28 1.376(4) .
N4 C30 1.380(4) .
N5 C30 1.385(4) .
N6 C28 1.379(4) .
C30 C41 1.368(14) .
C34 C35 1.386(3) .
C34 C39 1.396(3) .
C35 C36 1.391(3) .
C36 C37 1.388(3) .
C37 C38 1.389(3) .
C37 C40 1.472(12) .
C38 C39 1.393(3) .
C44 C7 1.372(4) .
C44 C45 1.373(4) .
C44 C47 1.493(14) .
C7 C42 1.377(4) .
C41 C42 1.372(4) .
C41 C46 1.378(4) .
C45 C46 1.377(4) .
C48 C49 1.355(15) .
C49 C50 1.384(7) 10_556
C49 C50 1.384(7) .
C50 C51 1.378(9) .
C51 C52 1.385(8) .
C53 C54 1.505(16) .
C54 C55 1.392(12) .
C55 C56 1.375(12) .
C56 C57 1.383(14) .
C57 C58 1.380(12) .
W3 O38 1.692(13) .
W3 O37 2.09(2) .
W3 O41 2.151(18) .
W3 O41 2.151(18) 14
W3 O36 2.170(13) 14
W3 O36 2.170(13) .
W3 O44 2.224(11) .
W3 V7 3.119(4) .
W3 V7 3.119(4) 14
W3 V8 3.128(6) .
W3 V9 3.142(4) .
W3 V9 3.142(4) 14
V7 O40 1.665(11) .
V7 O41 1.827(18) .
V7 O36 1.863(12) 14
V7 O42 1.953(13) .
V7 O45 2.224(11) .
V8 O39 1.893(17) .
V8 O41 1.894(19) .
V8 O41 1.894(19) 14
V8 O43 1.953(13) 14
V8 O43 1.953(13) .
V8 O46 2.204(16) .
V9 O35 1.580(18) .
V9 O36 1.858(12) .
V9 O37 1.910(9) .
V9 O48 2.005(12) .
S3 O44 1.256(13) .
S3 O46 1.486(16) .
S3 O47 1.526(17) .
S3 O45 1.825(16) 14
S3 O45 1.825(16) .
O42 C75 1.258(15) 14
O43 C75 1.258(15) .
O48 C64 1.256(11) .
C64 C65 1.500(18) .
C65 C66 1.389(10) 14
C65 C66 1.389(10) .
C66 C67 1.383(12) .
C67 C68 1.391(10) .
C75 C69 1.452(13) 14
C69 C74 1.400(15) .
C69 C70 1.405(15) .
C70 C71 1.386(14) .
C71 C72 1.362(15) .
C72 C73 1.393(15) .
C73 C74 1.374(14) .
